data_1527090
loop_
_publ_author_name
'Asbrink, S.'
'Magneli, A.'

_publ_section_title
;
 Note on the crystal structure of trititanium pentoxide
;
_journal_name_full 'Acta Chemica Scandinavica (1-27,1973-42,1988)'
_journal_page_first 1606
_journal_page_last 1607
_journal_volume 11
_journal_year 1957
_chemical_formula_sum 'O5 Ti3'
_chemical_name_systematic 'Ti3 O5'
_space_group_IT_number 12
_symmetry_space_group_name_Hall '-C 2y'
_symmetry_space_group_name_H-M 'C 1 2/m 1'
_cell_angle_alpha 90
_cell_angle_beta 93.11
_cell_angle_gamma 90
_cell_formula_units_Z 4
_cell_length_a 9.757
_cell_length_b 3.802
_cell_length_c 9.452
_cell_volume 350.116
_citation_journal_id_ASTM ACSAA4
_cod_data_source_file Asbrink_ACSAA4_1957_1726.cif
_cod_data_source_block O5Ti3
_cod_original_cell_volume 350.1161
_cod_database_code 1527090

loop_
_symmetry_equiv_pos_as_xyz
x,y,z
-x,y,-z
-x,-y,-z
x,-y,z
x+1/2,y+1/2,z
-x+1/2,y+1/2,-z
-x+1/2,-y+1/2,-z
x+1/2,-y+1/2,z

loop_
_atom_site_label
_atom_site_type_symbol
_atom_site_fract_x
_atom_site_fract_y
_atom_site_fract_z
_atom_site_occupancy
_atom_site_U_iso_or_equiv
O1 O-2 0.187 0 0.063 1 0.0
O3 O-2 0.095 0 0.337 1 0.0
O2 O-2 0.236 0 0.239 1 0.0
O5 O-2 0.371 0 0.442 1 0.0
Ti2 Ti+3 0.28 0 0.268 1 0.0
O4 O-2 0.454 0 0.161 1 0.0
Ti1 Ti+3 0.129 0 0.043 1 0.0
Ti3 Ti+3 0.053 0 0.366 1 0.0
